data_1543479
loop_
_publ_author_name
'El Ghayati, Lhoussaine'
'Ramli, Youssef'
'Essassi, El Mokhtar'
'Taha, Mohamed Labd'
'Mague, Joel T.'

_publ_section_title
;
 5-Acetamido-1<i>H</i>-pyrazole-4-carboxamide monohydrate
;
_journal_coeditor_code TK4015
_journal_issue 6
_journal_name_full IUCrData
_journal_page_first x160947
_journal_paper_doi 10.1107/S2414314616009470
_journal_volume 1
_journal_year 2016
_chemical_formula_iupac 'C6 H8 N4 O2, H2 O'
_chemical_formula_moiety 'C6 H8 N4 O2, H2 O'
_chemical_formula_sum 'C6 H10 N4 O3'
_chemical_formula_weight 186.18
_chemical_name_systematic
;
5-Acetamido-1<i>H</i>-pyrazole-4-carboxamide monohydrate
;
_space_group_crystal_system monoclinic
_space_group_IT_number 14
_space_group_name_Hall '-P 2yn'
_space_group_name_H-M_alt 'P 1 21/n 1'
_symmetry_space_group_name_Hall '-P 2yn'
_symmetry_space_group_name_H-M 'P 1 21/n 1'
_atom_sites_solution_hydrogens mixed
_atom_sites_solution_primary direct
_atom_sites_solution_secondary difmap
_audit_creation_method SHELXL-2014/7
_cell_angle_alpha 90
_cell_angle_beta 107.4900(10)
_cell_angle_gamma 90
_cell_formula_units_Z 8
_cell_length_a 9.7953(3)
_cell_length_b 12.4179(3)
_cell_length_c 14.4833(4)
_cell_measurement_reflns_used 9957
_cell_measurement_temperature 150(2)
_cell_measurement_theta_max 74.4859
_cell_measurement_theta_min 3.1992
_cell_volume 1680.26(8)
_computing_cell_refinement
;
<i>SAINT</i> (Bruker, 2016)
;
_computing_data_collection
;
<i>APEX3</i> (Bruker, 2016)
;
_computing_data_reduction
;
<i>SAINT</i>  (Bruker, 2016)
;
_computing_molecular_graphics
;
<i>DIAMOND</i> (Brandenburg & Putz, 2012)
;
_computing_publication_material
;
<i>SHELXTL</i> (Sheldrick, 2008)
;
_computing_structure_refinement
;
<i>SHELXL2014</i> (Sheldrick, 2015<i>b</i>)
;
_computing_structure_solution
;
<i>SHELXT</i> (Sheldrick, 2015<i>a</i>)
;
_diffrn_ambient_temperature 150(2)
_diffrn_detector_area_resol_mean 10.4167
_diffrn_measured_fraction_theta_full 0.992
_diffrn_measured_fraction_theta_max 0.977
_diffrn_measurement_device_type 'Bruker D8 VENTURE PHOTON 100 CMOS'
_diffrn_measurement_method '\w scans'
_diffrn_radiation_monochromator mirror
_diffrn_radiation_type CuK\a
_diffrn_radiation_wavelength 1.54178
_diffrn_reflns_av_R_equivalents 0.0298
_diffrn_reflns_limit_h_max 12
_diffrn_reflns_limit_h_min -12
_diffrn_reflns_limit_k_max 15
_diffrn_reflns_limit_k_min -14
_diffrn_reflns_limit_l_max 18
_diffrn_reflns_limit_l_min -16
_diffrn_reflns_number 13029
_diffrn_reflns_theta_full 70.000
_diffrn_reflns_theta_max 74.478
_diffrn_reflns_theta_min 4.788
_exptl_absorpt_coefficient_mu 1.024
_exptl_absorpt_correction_T_max 0.90
_exptl_absorpt_correction_T_min 0.81
_exptl_absorpt_correction_type multi-scan
_exptl_absorpt_process_details
;
(<i>SADABS</i>; Bruker, 2016)
;
_exptl_crystal_colour colourless
_exptl_crystal_density_diffrn 1.472
_exptl_crystal_density_method 'not measured'
_exptl_crystal_description block
_exptl_crystal_F_000 784
_exptl_crystal_size_max 0.180
_exptl_crystal_size_mid 0.110
_exptl_crystal_size_min 0.110
_refine_diff_density_max 0.202
_refine_diff_density_min -0.323
_refine_ls_extinction_method none
_refine_ls_goodness_of_fit_ref 1.068
_refine_ls_hydrogen_treatment mixed
_refine_ls_matrix_type full
_refine_ls_number_parameters 285
_refine_ls_number_reflns 3358
_refine_ls_number_restraints 0
_refine_ls_restrained_S_all 1.068
_refine_ls_R_factor_all 0.0413
_refine_ls_R_factor_gt 0.0363
_refine_ls_shift/su_max 0.000
_refine_ls_shift/su_mean 0.000
_refine_ls_structure_factor_coef Fsqd
_refine_ls_weighting_details 'w=1/[\s^2^(Fo^2^)+(0.0550P)^2^+0.4200P] where P=(Fo^2^+2Fc^2^)/3'
_refine_ls_weighting_scheme calc
_refine_ls_wR_factor_gt 0.0919
_refine_ls_wR_factor_ref 0.0960
_reflns_number_gt 2970
_reflns_number_total 3358
_reflns_threshold_expression 'I > 2\s(I)'
_cod_data_source_file tk4015sup1.cif
_cod_data_source_block I
_cod_database_code 1543479
_shelx_space_group_comment
;
The symmetry employed for this shelxl refinement is uniquely defined
by the following loop, which should always be used as a source of
symmetry information in preference to the above space-group names.
They are only intended as comments.
;
_shelx_estimated_absorpt_t_min 0.837
_shelx_estimated_absorpt_t_max 0.896

loop_
_space_group_symop_operation_xyz
'x, y, z'
'-x+1/2, y+1/2, -z+1/2'
'-x, -y, -z'
'x-1/2, -y-1/2, z-1/2'

loop_
_atom_site_type_symbol
_atom_site_label
_atom_site_fract_x
_atom_site_fract_y
_atom_site_fract_z
_atom_site_U_iso_or_equiv
_atom_site_adp_type
_atom_site_calc_flag
_atom_site_occupancy
O O1 0.64084(10) 0.12975(7) 0.15757(7) 0.0275(2) Uani d 1
O O2 1.01723(10) 0.38984(7) 0.35365(7) 0.0275(2) Uani d 1
N N1 0.64268(12) 0.49783(9) 0.18328(9) 0.0243(2) Uani d 1
N N2 0.76322(12) 0.44563(9) 0.23727(8) 0.0216(2) Uani d 1
H H2A 0.839(2) 0.4803(16) 0.2766(16) 0.047(5) Uiso d 1
N N3 0.85744(12) 0.26580(9) 0.27281(8) 0.0216(2) Uani d 1
H H3A 0.8390(19) 0.1967(15) 0.2611(13) 0.036(5) Uiso d 1
N N4 0.43236(12) 0.20207(9) 0.06553(9) 0.0253(3) Uani d 1
H H4A 0.3977(19) 0.1368(16) 0.0443(13) 0.038(5) Uiso d 1
H H4B 0.379(2) 0.2609(16) 0.0446(14) 0.039(5) Uiso d 1
C C1 0.55571(13) 0.42000(10) 0.13782(10) 0.0220(3) Uani d 1
H H1 0.4627 0.4320 0.0945 0.026 Uiso calc 1
C C2 0.61742(13) 0.31744(10) 0.16125(9) 0.0194(3) Uani d 1
C C3 0.75180(13) 0.33861(10) 0.22646(9) 0.0190(3) Uani d 1
C C4 0.98718(13) 0.29469(10) 0.33478(9) 0.0216(3) Uani d 1
C C5 1.08922(14) 0.20491(11) 0.37679(11) 0.0281(3) Uani d 1
H H5A 1.0576 0.1391 0.3390 0.042 Uiso calc 1
H H5B 1.0916 0.1926 0.4441 0.042 Uiso calc 1
H H5C 1.1852 0.2243 0.3747 0.042 Uiso calc 1
C C6 0.56270(13) 0.20997(10) 0.12835(9) 0.0201(3) Uani d 1
O O3 0.40206(10) 0.25721(7) 0.29665(7) 0.0273(2) Uani d 1
O O4 0.00312(10) 0.51118(7) 0.11825(7) 0.0280(2) Uani d 1
N N5 0.33747(12) 0.61884(9) 0.33187(9) 0.0256(3) Uani d 1
N N6 0.23058(12) 0.56693(9) 0.26354(8) 0.0229(2) Uani d 1
H H6A 0.154(2) 0.6021(16) 0.2283(15) 0.048(5) Uiso d 1
N N7 0.17347(11) 0.39040(9) 0.19132(8) 0.0206(2) Uani d 1
H H7A 0.2026(19) 0.3224(15) 0.1970(13) 0.035(5) Uiso d 1
N N8 0.59719(12) 0.33310(9) 0.40152(9) 0.0237(2) Uani d 1
H H8A 0.642(2) 0.2676(16) 0.4097(13) 0.040(5) Uiso d 1
H H8B 0.6437(19) 0.3930(15) 0.4305(13) 0.032(4) Uiso d 1
C C7 0.43460(14) 0.54373(10) 0.36760(10) 0.0229(3) Uani d 1
H H7 0.5221 0.5564 0.4170 0.028 Uiso calc 1
C C8 0.39327(13) 0.44268(10) 0.32381(9) 0.0196(3) Uani d 1
C C9 0.26034(13) 0.46235(10) 0.25628(9) 0.0193(3) Uani d 1
C C10 0.04738(13) 0.41788(10) 0.12501(9) 0.0212(3) Uani d 1
C C11 -0.03388(14) 0.32910(11) 0.06167(10) 0.0258(3) Uani d 1
H H11A -0.1205 0.3127 0.0796 0.039 Uiso calc 1
H H11B 0.0264 0.2647 0.0703 0.039 Uiso calc 1
H H11C -0.0607 0.3520 -0.0062 0.039 Uiso calc 1
C C12 0.46470(13) 0.33801(10) 0.33990(9) 0.0197(3) Uani d 1
O O5 0.29513(11) -0.00815(8) -0.01083(8) 0.0294(2) Uani d 1
H H5D 0.340(2) -0.0463(17) 0.0455(17) 0.051(6) Uiso d 1
H H5E 0.322(2) -0.0375(18) -0.0572(17) 0.057(6) Uiso d 1
O O6 0.75030(11) 0.11930(8) 0.45538(8) 0.0289(2) Uani d 1
H H6B 0.790(2) 0.0974(16) 0.4142(15) 0.042(5) Uiso d 1
H H6C 0.667(2) 0.0781(16) 0.4413(14) 0.047(5) Uiso d 1

loop_
_atom_site_aniso_label
_atom_site_aniso_U_11
_atom_site_aniso_U_22
_atom_site_aniso_U_33
_atom_site_aniso_U_12
_atom_site_aniso_U_13
_atom_site_aniso_U_23
O1 0.0272(5) 0.0164(4) 0.0306(5) 0.0028(4) -0.0038(4) -0.0002(4)
O2 0.0243(5) 0.0243(5) 0.0283(5) -0.0054(4) -0.0005(4) -0.0008(4)
N1 0.0216(5) 0.0179(5) 0.0291(6) 0.0007(4) 0.0010(5) 0.0015(4)
N2 0.0195(5) 0.0167(5) 0.0249(6) -0.0016(4) 0.0008(5) 0.0001(4)
N3 0.0197(5) 0.0179(5) 0.0231(5) -0.0001(4) 0.0003(4) 0.0001(4)
N4 0.0222(6) 0.0166(5) 0.0304(6) -0.0009(4) -0.0024(5) -0.0015(5)
C1 0.0199(6) 0.0180(6) 0.0251(6) 0.0003(5) 0.0022(5) 0.0007(5)
C2 0.0183(6) 0.0178(6) 0.0203(6) -0.0004(4) 0.0029(5) 0.0004(5)
C3 0.0203(6) 0.0171(6) 0.0186(6) -0.0009(4) 0.0043(5) 0.0001(5)
C4 0.0184(6) 0.0256(6) 0.0193(6) -0.0018(5) 0.0034(5) 0.0009(5)
C5 0.0210(6) 0.0288(7) 0.0297(7) 0.0022(5) 0.0004(5) 0.0023(6)
C6 0.0216(6) 0.0169(6) 0.0192(6) 0.0001(5) 0.0022(5) -0.0001(5)
O3 0.0228(5) 0.0164(4) 0.0361(5) -0.0024(3) -0.0012(4) -0.0038(4)
O4 0.0237(5) 0.0220(5) 0.0320(5) 0.0042(4) -0.0012(4) 0.0015(4)
N5 0.0239(5) 0.0179(5) 0.0292(6) -0.0014(4) -0.0009(5) -0.0032(4)
N6 0.0207(5) 0.0161(5) 0.0269(6) 0.0015(4) -0.0004(5) -0.0005(4)
N7 0.0189(5) 0.0165(5) 0.0231(5) 0.0006(4) 0.0011(4) -0.0002(4)
N8 0.0200(5) 0.0172(5) 0.0289(6) 0.0007(4) -0.0003(5) -0.0009(5)
C7 0.0209(6) 0.0188(6) 0.0252(6) -0.0012(5) 0.0011(5) -0.0010(5)
C8 0.0181(6) 0.0166(6) 0.0218(6) -0.0003(4) 0.0026(5) 0.0004(5)
C9 0.0188(6) 0.0164(6) 0.0215(6) -0.0004(4) 0.0041(5) 0.0006(5)
C10 0.0184(6) 0.0219(6) 0.0216(6) 0.0000(5) 0.0034(5) 0.0025(5)
C11 0.0241(6) 0.0232(6) 0.0256(7) -0.0025(5) 0.0006(5) 0.0015(5)
C12 0.0191(6) 0.0169(6) 0.0216(6) -0.0013(4) 0.0037(5) 0.0008(5)
O5 0.0303(5) 0.0244(5) 0.0280(5) 0.0074(4) 0.0005(4) 0.0002(4)
O6 0.0222(5) 0.0249(5) 0.0358(6) -0.0022(4) 0.0030(4) -0.0093(4)

loop_
_atom_type_symbol
_atom_type_description
_atom_type_scat_dispersion_real
_atom_type_scat_dispersion_imag
_atom_type_scat_source
C C 0.0181 0.0091 'International Tables Vol C Tables 4.2.6.8 and 6.1.1.4'
H H 0.0000 0.0000 'International Tables Vol C Tables 4.2.6.8 and 6.1.1.4'
N N 0.0311 0.0180 'International Tables Vol C Tables 4.2.6.8 and 6.1.1.4'
O O 0.0492 0.0322 'International Tables Vol C Tables 4.2.6.8 and 6.1.1.4'

loop_
_geom_angle_atom_site_label_1
_geom_angle_atom_site_label_2
_geom_angle_atom_site_label_3
_geom_angle
C1 N1 N2 104.71(10)
C3 N2 N1 112.09(11)
C3 N2 H2A 125.0(13)
N1 N2 H2A 122.8(13)
C4 N3 C3 123.98(11)
C4 N3 H3A 118.6(12)
C3 N3 H3A 117.4(12)
C6 N4 H4A 119.2(12)
C6 N4 H4B 121.0(12)
H4A N4 H4B 119.8(16)
N1 C1 C2 112.02(11)
N1 C1 H1 124.0
C2 C1 H1 124.0
C3 C2 C1 104.02(11)
C3 C2 C6 124.82(11)
C1 C2 C6 131.16(12)
N2 C3 N3 124.53(11)
N2 C3 C2 107.15(11)
N3 C3 C2 128.32(11)
O2 C4 N3 120.83(12)
O2 C4 C5 122.63(12)
N3 C4 C5 116.54(11)
C4 C5 H5A 109.5
C4 C5 H5B 109.5
H5A C5 H5B 109.5
C4 C5 H5C 109.5
H5A C5 H5C 109.5
H5B C5 H5C 109.5
O1 C6 N4 122.48(12)
O1 C6 C2 119.30(11)
N4 C6 C2 118.18(11)
C7 N5 N6 104.79(10)
C9 N6 N5 112.09(11)
C9 N6 H6A 126.8(13)
N5 N6 H6A 121.1(13)
C10 N7 C9 123.96(11)
C10 N7 H7A 120.2(12)
C9 N7 H7A 115.8(12)
C12 N8 H8A 117.2(12)
C12 N8 H8B 121.5(11)
H8A N8 H8B 121.1(16)
N5 C7 C8 112.11(11)
N5 C7 H7 123.9
C8 C7 H7 123.9
C9 C8 C7 103.94(11)
C9 C8 C12 124.67(11)
C7 C8 C12 131.39(12)
N6 C9 N7 124.94(11)
N6 C9 C8 107.06(11)
N7 C9 C8 127.99(11)
O4 C10 N7 121.03(12)
O4 C10 C11 122.25(12)
N7 C10 C11 116.72(11)
C10 C11 H11A 109.5
C10 C11 H11B 109.5
H11A C11 H11B 109.5
C10 C11 H11C 109.5
H11A C11 H11C 109.5
H11B C11 H11C 109.5
O3 C12 N8 122.18(12)
O3 C12 C8 119.84(11)
N8 C12 C8 117.98(11)
H5D O5 H5E 106.9(19)
H6B O6 H6C 102.9(17)

loop_
_geom_bond_atom_site_label_1
_geom_bond_atom_site_label_2
_geom_bond_distance
O1 C6 1.2500(15)
O2 C4 1.2284(16)
N1 C1 1.3252(17)
N1 N2 1.3677(15)
N2 C3 1.3389(16)
N2 H2A 0.90(2)
N3 C4 1.3652(17)
N3 C3 1.3863(16)
N3 H3A 0.883(19)
N4 C6 1.3301(17)
N4 H4A 0.897(19)
N4 H4B 0.90(2)
C1 C2 1.4069(17)
C1 H1 0.9500
C2 C3 1.3952(17)
C2 C6 1.4635(17)
C4 C5 1.4989(18)
C5 H5A 0.9800
C5 H5B 0.9800
C5 H5C 0.9800
O3 C12 1.2429(15)
O4 C10 1.2307(16)
N5 C7 1.3218(17)
N5 N6 1.3668(15)
N6 C9 1.3420(16)
N6 H6A 0.89(2)
N7 C10 1.3606(17)
N7 C9 1.3878(16)
N7 H7A 0.887(18)
N8 C12 1.3373(17)
N8 H8A 0.914(19)
N8 H8B 0.907(18)
C7 C8 1.4094(17)
C7 H7 0.9500
C8 C9 1.3950(18)
C8 C12 1.4612(17)
C10 C11 1.5005(18)
C11 H11A 0.9800
C11 H11B 0.9800
C11 H11C 0.9800
O5 H5D 0.93(2)
O5 H5E 0.87(2)
O6 H6B 0.85(2)
O6 H6C 0.93(2)

loop_
_geom_hbond_atom_site_label_D
_geom_hbond_atom_site_label_H
_geom_hbond_atom_site_label_A
_geom_hbond_site_symmetry_A
_geom_hbond_distance_DH
_geom_hbond_distance_HA
_geom_hbond_distance_DA
_geom_hbond_angle_DHA
N2 H2A O1 2_655 0.90(2) 2.07(2) 2.7514(14) 131.9(17)
N2 H2A O2 . 0.90(2) 2.09(2) 2.6441(14) 118.6(16)
N3 H3A O1 . 0.883(19) 2.226(18) 2.8307(14) 125.4(15)
N4 H4A O5 . 0.897(19) 2.10(2) 2.9919(15) 173.9(17)
N4 H4B O6 4_565 0.90(2) 2.12(2) 2.9893(15) 163.2(17)
C1 H1 O6 4_565 0.95 2.51 3.3791(16) 153
N6 H6A O3 2 0.89(2) 2.01(2) 2.7112(14) 135.8(18)
N6 H6A O4 . 0.89(2) 2.14(2) 2.6558(15) 116.4(16)
N7 H7A O3 . 0.887(18) 2.204(18) 2.8325(14) 127.4(15)
N8 H8A O6 . 0.914(19) 2.13(2) 3.0338(15) 169.7(17)
N8 H8B O5 4_666 0.907(18) 2.052(19) 2.9354(15) 164.5(16)
C7 H7 O5 4_666 0.95 2.63 3.4683(17) 147
C11 H11B N5 2_545 0.98 2.44 3.3337(17) 152
O5 H5D O2 2_645 0.93(2) 1.87(2) 2.7658(14) 161.1(19)
O5 H5E O1 3_655 0.87(2) 1.97(2) 2.8269(15) 168(2)
O6 H6B N1 2_645 0.85(2) 2.13(2) 2.9448(16) 162.5(18)
O6 H6C O4 2_545 0.93(2) 1.83(2) 2.7406(14) 165.0(18)

loop_
_geom_torsion_atom_site_label_1
_geom_torsion_atom_site_label_2
_geom_torsion_atom_site_label_3
_geom_torsion_atom_site_label_4
_geom_torsion
C1 N1 N2 C3 -0.37(14)
N2 N1 C1 C2 0.03(15)
N1 C1 C2 C3 0.29(15)
N1 C1 C2 C6 -179.28(13)
N1 N2 C3 N3 -179.73(11)
N1 N2 C3 C2 0.56(15)
C4 N3 C3 N2 -0.6(2)
C4 N3 C3 C2 179.02(12)
C1 C2 C3 N2 -0.50(14)
C6 C2 C3 N2 179.11(12)
C1 C2 C3 N3 179.81(12)
C6 C2 C3 N3 -0.6(2)
C3 N3 C4 O2 0.5(2)
C3 N3 C4 C5 -178.89(12)
C3 C2 C6 O1 -1.9(2)
C1 C2 C6 O1 177.57(13)
C3 C2 C6 N4 -179.75(12)
C1 C2 C6 N4 -0.3(2)
C7 N5 N6 C9 -0.37(15)
N6 N5 C7 C8 -0.04(15)
N5 C7 C8 C9 0.41(15)
N5 C7 C8 C12 -179.72(13)
N5 N6 C9 N7 -178.19(12)
N5 N6 C9 C8 0.63(15)
C10 N7 C9 N6 1.4(2)
C10 N7 C9 C8 -177.21(13)
C7 C8 C9 N6 -0.60(14)
C12 C8 C9 N6 179.51(12)
C7 C8 C9 N7 178.17(12)
C12 C8 C9 N7 -1.7(2)
C9 N7 C10 O4 0.81(19)
C9 N7 C10 C11 -178.96(12)
C9 C8 C12 O3 -5.3(2)
C7 C8 C12 O3 174.86(13)
C9 C8 C12 N8 174.62(12)
C7 C8 C12 N8 -5.2(2)

_cod_database_fobs_code 1543479
